data_7222484
loop_
_publ_author_name
'Massoud, Salah S.'
'Junk, Thomas'
'Louka, Febee R.'
'Herchel, Radovan'
'Travnicek, Zdenek'
'Fischer, Roland'
'Mautner, Franz Andreas'

_publ_section_title
;
 Synthesis, structure and magnetic characterization of dinuclear
 copper(II) complexes bridged by bicompartmental phenolate
;
_journal_name_full 'RSC Adv.'
_journal_paper_doi 10.1039/C5RA19358C
_journal_year 2015
_chemical_formula_moiety 'C32 H30 Cl Cu2 N6 O2, 2(Cl O4)'
_chemical_formula_sum 'C32 H30 Cl3 Cu2 N6 O10'
_chemical_formula_weight 892.07
_chemical_name_common '[Cu2(L-Cl-O)(OH)](ClO4)2'
_chemical_name_systematic
; 
 ? 
;
_space_group_IT_number 14
_symmetry_cell_setting monoclinic
_symmetry_space_group_name_Hall '-P 2ybc'
_symmetry_space_group_name_H-M 'P 1 21/c 1'
_atom_sites_solution_hydrogens geom
_atom_sites_solution_primary direct
_atom_sites_solution_secondary difmap
_audit_creation_method SHELXL
_audit_update_record
;
2015-04-20 deposited with the CCDC.
2015-10-07 downloaded from the CCDC.
;
_cell_angle_alpha 90.00
_cell_angle_beta 103.386(11)
_cell_angle_gamma 90.00
_cell_formula_units_Z 4
_cell_length_a 14.958(3)
_cell_length_b 10.770(2)
_cell_length_c 23.043(7)
_cell_measurement_reflns_used 3000
_cell_measurement_temperature 100(2)
_cell_measurement_theta_max 25.00
_cell_measurement_theta_min 1.50
_cell_volume 3611.3(15)
_computing_cell_refinement 'Bruker SAINT'
_computing_data_collection 'Bruker APEX2'
_computing_data_reduction 'Bruker SAINT'
_computing_structure_refinement 'SHELXL-97 (Sheldrick, 2008)'
_computing_structure_solution 'SHELXS-97 (Sheldrick, 2008)'
_diffrn_ambient_temperature 100(2)
_diffrn_measured_fraction_theta_full 1.000
_diffrn_measured_fraction_theta_max 1.000
_diffrn_measurement_device_type 'Bruker APEX-2 CCD'
_diffrn_measurement_method \w-scans
_diffrn_radiation_monochromator graphite
_diffrn_radiation_source 'fine-focus sealed tube'
_diffrn_radiation_type MoK\a
_diffrn_radiation_wavelength 0.71073
_diffrn_reflns_av_R_equivalents 0.0000
_diffrn_reflns_av_sigmaI/netI 0.0410
_diffrn_reflns_limit_h_max 17
_diffrn_reflns_limit_h_min -18
_diffrn_reflns_limit_k_max 13
_diffrn_reflns_limit_k_min 0
_diffrn_reflns_limit_l_max 27
_diffrn_reflns_limit_l_min 0
_diffrn_reflns_number 6771
_diffrn_reflns_theta_full 25.50
_diffrn_reflns_theta_max 25.50
_diffrn_reflns_theta_min 1.40
_exptl_absorpt_coefficient_mu 1.465
_exptl_absorpt_correction_T_max 0.9440
_exptl_absorpt_correction_T_min 0.9073
_exptl_absorpt_correction_type multi-scan
_exptl_absorpt_process_details SADABS
_exptl_crystal_colour blue
_exptl_crystal_density_diffrn 1.641
_exptl_crystal_density_method 'not measured'
_exptl_crystal_description prism
_exptl_crystal_F_000 1812
_exptl_crystal_size_max 0.22
_exptl_crystal_size_mid 0.19
_exptl_crystal_size_min 0.13
_refine_diff_density_max 1.668
_refine_diff_density_min -0.929
_refine_diff_density_rms 0.176
_refine_ls_extinction_method none
_refine_ls_goodness_of_fit_ref 1.172
_refine_ls_matrix_type full
_refine_ls_number_parameters 505
_refine_ls_number_reflns 6771
_refine_ls_number_restraints 6
_refine_ls_restrained_S_all 1.178
_refine_ls_R_factor_all 0.0771
_refine_ls_R_factor_gt 0.0661
_refine_ls_shift/su_max 0.002
_refine_ls_shift/su_mean 0.000
_refine_ls_structure_factor_coef Fsqd
_refine_ls_weighting_details 'calc w=1/[\s^2^(Fo^2^)+(0.1126P)^2^+11.7279P] where P=(Fo^2^+2Fc^2^)/3'
_refine_ls_weighting_scheme calc
_refine_ls_wR_factor_gt 0.1865
_refine_ls_wR_factor_ref 0.1957
_reflns_number_gt 6046
_reflns_number_total 6711
_reflns_threshold_expression >2sigma(I)
_cod_data_source_file c5ra19358c2.cif
_cod_data_source_block RF2700
_cod_depositor_comments
;
The following automatic conversions were performed:

'_symmetry_cell_setting' value 'Monoclinic' changed to 'monoclinic'
according to
/usr/data/users/saulius/crontab/automatic-downloads/rss-feeds/RSC/lib/dictionaries/cif_core.dic
dictionary named 'cif_core.dic' version 2.4.2 from 2011-04-26.

Automatic conversion script
Id: cif_fix_values 3271 2015-04-21 07:52:19Z andrius 
;
_cod_original_sg_symbol_H-M 'P 21/c'
_cod_database_code 7222484

loop_
_symmetry_equiv_pos_as_xyz
'x, y, z'
'-x, y+1/2, -z+1/2'
'-x, -y, -z'
'x, -y-1/2, z-1/2'

loop_
_atom_site_label
_atom_site_type_symbol
_atom_site_fract_x
_atom_site_fract_y
_atom_site_fract_z
_atom_site_U_iso_or_equiv
_atom_site_adp_type
_atom_site_occupancy
_atom_site_symmetry_multiplicity
_atom_site_calc_flag
_atom_site_refinement_flags
_atom_site_disorder_assembly
_atom_site_disorder_group
Cu1 Cu 0.18390(4) 0.36101(6) 0.90437(3) 0.02343(15) Uani 1 1 d . . .
C1 C 0.3319(3) 0.5056(5) 0.9819(2) 0.0210(12) Uani 1 1 d . . .
N1 N 0.2413(3) 0.4714(5) 0.85059(19) 0.0309(12) Uani 1 1 d . . .
Cl1 Cl 0.52136(10) 0.83896(14) 1.01962(6) 0.0330(3) Uani 1 1 d . . .
C2 C 0.3254(4) 0.6008(5) 0.9395(2) 0.0226(12) Uani 1 1 d . . .
O2 O 0.4483(3) 0.8952(4) 0.2574(2) 0.0402(12) Uani 1 1 d . . .
N2 N 0.0680(3) 0.3839(6) 0.8417(2) 0.0385(15) Uani 1 1 d . . .
Cl2 Cl 0.39963(9) 0.78017(14) 0.25836(6) 0.0306(3) Uani 1 1 d . . .
Cu2 Cu 0.21262(4) 0.33390(6) 1.03829(3) 0.02095(14) Uani 1 1 d . . .
O3 O 0.4326(4) 0.6908(5) 0.2231(2) 0.0707(15) Uani 1 1 d . . .
N4 N 0.3137(3) 0.3950(4) 1.10789(18) 0.0195(10) Uani 1 1 d . . .
O4 O 0.3033(3) 0.7970(7) 0.2363(3) 0.073(2) Uani 1 1 d . . .
N6 N 0.1646(3) 0.5092(4) 1.04111(19) 0.0221(10) Uani 1 1 d . . .
C6 C 0.3893(3) 0.5228(5) 1.0394(2) 0.0210(12) Uani 1 1 d . . .
N3 N 0.2591(3) 0.2211(5) 0.86446(18) 0.0257(11) Uani 1 1 d . . .
C3 C 0.3840(4) 0.7025(5) 0.9511(2) 0.0265(13) Uani 1 1 d . . .
H3 H 0.3830 0.7633 0.9211 0.032 Uiso 1 1 calc R . .
C4 C 0.4441(4) 0.7152(5) 1.0065(2) 0.0226(12) Uani 1 1 d . . .
C11 C -0.0800(5) 0.4344(13) 0.7522(3) 0.092(4) Uani 1 1 d . . .
H11 H -0.1320 0.4509 0.7206 0.110 Uiso 1 1 calc R . .
C15 C 0.3215(4) 0.2763(6) 0.8379(2) 0.0258(13) Uani 1 1 d . . .
C14 C 0.3273(4) 0.4142(6) 0.8457(2) 0.0336(15) Uani 1 1 d . . .
H14A H 0.3751 0.4337 0.8820 0.040 Uiso 1 1 calc R . .
H14B H 0.3468 0.4511 0.8112 0.040 Uiso 1 1 calc R . .
C12 C -0.0902(5) 0.3645(12) 0.7981(3) 0.073(3) Uani 1 1 d . . .
H12 H -0.1490 0.3334 0.7997 0.088 Uiso 1 1 calc R . .
C13 C -0.0149(4) 0.3384(9) 0.8426(3) 0.053(2) Uani 1 1 d . . .
H13 H -0.0215 0.2869 0.8748 0.063 Uiso 1 1 calc R . .
C16 C 0.3788(4) 0.2108(7) 0.8115(2) 0.0369(17) Uani 1 1 d . . .
H16 H 0.4222 0.2525 0.7942 0.044 Uiso 1 1 calc R . .
C19 C 0.2545(4) 0.0973(6) 0.8623(2) 0.0320(15) Uani 1 1 d . . .
H19 H 0.2095 0.0575 0.8790 0.038 Uiso 1 1 calc R . .
C18 C 0.3101(4) 0.0252(6) 0.8377(2) 0.0330(15) Uani 1 1 d . . .
H18 H 0.3061 -0.0628 0.8393 0.040 Uiso 1 1 calc R . .
C22 C 0.3314(4) 0.1709(5) 1.1165(2) 0.0231(12) Uani 1 1 d . . .
C17 C 0.3731(4) 0.0812(7) 0.8102(2) 0.0349(16) Uani 1 1 d . . .
H17 H 0.4110 0.0330 0.7910 0.042 Uiso 1 1 calc R . .
C21 C 0.3339(4) 0.2911(5) 1.1506(2) 0.0244(13) Uani 1 1 d . . .
H21A H 0.2879 0.2887 1.1752 0.029 Uiso 1 1 calc R . .
H21B H 0.3954 0.3025 1.1774 0.029 Uiso 1 1 calc R . .
C20 C 0.3992(3) 0.4210(5) 1.0860(2) 0.0216(12) Uani 1 1 d . . .
H20A H 0.4180 0.3435 1.0690 0.026 Uiso 1 1 calc R . .
H20B H 0.4491 0.4442 1.1206 0.026 Uiso 1 1 calc R . .
O1 O 0.2859(2) 0.4009(3) 0.97192(14) 0.0217(8) Uani 1 1 d . . .
N5 N 0.2716(3) 0.1706(4) 1.06218(19) 0.0227(11) Uani 1 1 d . . .
O5 O 0.4182(3) 0.7394(5) 0.3195(2) 0.0481(13) Uani 1 1 d . . .
C5 C 0.4443(3) 0.6286(5) 1.0508(2) 0.0211(12) Uani 1 1 d . . .
H5 H 0.4824 0.6413 1.0895 0.025 Uiso 1 1 calc R . .
C26 C 0.2645(4) 0.0678(6) 1.0294(3) 0.0282(14) Uani 1 1 d . . .
H26 H 0.2227 0.0668 0.9914 0.034 Uiso 1 1 calc R . .
C27 C 0.2815(3) 0.5074(5) 1.1337(2) 0.0216(12) Uani 1 1 d . . .
H27A H 0.3346 0.5611 1.1513 0.026 Uiso 1 1 calc R . .
H27B H 0.2508 0.4836 1.1657 0.026 Uiso 1 1 calc R . .
C28 C 0.2148(4) 0.5780(5) 1.0852(2) 0.0246(13) Uani 1 1 d . . .
C29 C 0.2013(4) 0.7051(6) 1.0891(3) 0.0328(15) Uani 1 1 d . . .
H29 H 0.2344 0.7517 1.1221 0.039 Uiso 1 1 calc R . .
C30 C 0.1379(4) 0.7622(6) 1.0430(3) 0.0415(17) Uani 1 1 d . . .
H30 H 0.1306 0.8498 1.0425 0.050 Uiso 1 1 calc R . .
C31 C 0.0861(4) 0.6913(6) 0.9986(3) 0.0360(16) Uani 1 1 d . . .
H31 H 0.0395 0.7281 0.9684 0.043 Uiso 1 1 calc R . .
C32 C 0.1030(4) 0.5636(6) 0.9982(3) 0.0296(14) Uani 1 1 d . . .
H32 H 0.0693 0.5147 0.9663 0.035 Uiso 1 1 calc R . .
C25 C 0.3158(4) -0.0378(6) 1.0485(3) 0.0322(14) Uani 1 1 d . . .
H25 H 0.3104 -0.1090 1.0236 0.039 Uiso 1 1 calc R . .
C24 C 0.3752(4) -0.0381(6) 1.1045(3) 0.0334(15) Uani 1 1 d . . .
H24 H 0.4100 -0.1102 1.1189 0.040 Uiso 1 1 calc R . .
C23 C 0.3830(4) 0.0683(6) 1.1392(2) 0.0287(14) Uani 1 1 d . . .
H23 H 0.4230 0.0705 1.1777 0.034 Uiso 1 1 calc R . .
O10 O 0.1287(2) 0.2883(4) 0.96432(14) 0.0248(9) Uani 1 1 d . . .
C8 C 0.1747(5) 0.4840(7) 0.7922(2) 0.0398(18) Uani 1 1 d . . .
H8A H 0.1940 0.4290 0.7629 0.048 Uiso 1 1 calc R . .
H8B H 0.1764 0.5706 0.7779 0.048 Uiso 1 1 calc R . .
C7 C 0.2569(4) 0.5990(6) 0.8797(2) 0.0285(14) Uani 1 1 d . . .
H7A H 0.2787 0.6562 0.8522 0.034 Uiso 1 1 calc R . .
H7B H 0.1973 0.6311 0.8851 0.034 Uiso 1 1 calc R . .
C9 C 0.0775(5) 0.4522(7) 0.7945(3) 0.0428(18) Uani 1 1 d . . .
C10 C 0.0041(6) 0.4831(11) 0.7496(4) 0.070(3) Uani 1 1 d . . .
H10 H 0.0107 0.5361 0.7179 0.083 Uiso 1 1 calc R . .
Cl3A Cl 0.07321(18) 0.2518(3) 0.65730(11) 0.0481(9) Uani 0.587(3) 1 d P A 1
O6A O 0.1015(5) 0.1812(12) 0.6162(4) 0.069(3) Uani 0.587(3) 1 d P A 1
O7A O 0.1310(6) 0.2268(8) 0.7148(3) 0.043(2) Uani 0.587(3) 1 d P A 1
O8A O -0.0196(5) 0.2354(9) 0.6582(4) 0.049(2) Uani 0.587(3) 1 d P A 1
O9A O 0.0874(7) 0.3830(10) 0.6402(4) 0.064(3) Uani 0.587(3) 1 d P A 1
O6B O 0.0572(10) 0.437(3) 0.5777(16) 0.209(15) Uiso 0.413(3) 1 d PD A 2
Cl3B Cl -0.0164(4) 0.4959(5) 0.5804(2) 0.0863(14) Uani 0.413(3) 1 d PD A 2
O7B O -0.0746(9) 0.4216(13) 0.5970(7) 0.077(4) Uiso 0.413(3) 1 d PD A 2
O8B O 0.0284(18) 0.566(2) 0.6221(9) 0.174(12) Uiso 0.413(3) 1 d PD A 2
O9B O -0.0393(7) 0.5406(11) 0.5318(4) 0.042(3) Uiso 0.413(3) 1 d PD A 2

loop_
_atom_site_aniso_label
_atom_site_aniso_U_11
_atom_site_aniso_U_22
_atom_site_aniso_U_33
_atom_site_aniso_U_23
_atom_site_aniso_U_13
_atom_site_aniso_U_12
Cu1 0.0196(3) 0.0343(3) 0.0154(3) 0.0005(3) 0.0020(2) -0.0010(3)
C1 0.018(2) 0.031(3) 0.013(2) 0.004(2) 0.0009(17) 0.005(2)
N1 0.031(2) 0.042(3) 0.017(2) 0.004(2) -0.0005(18) -0.004(2)
Cl1 0.0385(7) 0.0259(7) 0.0366(7) 0.0021(6) 0.0127(5) -0.0094(6)
C2 0.023(2) 0.033(3) 0.013(2) 0.003(2) 0.0075(18) 0.007(2)
O2 0.036(2) 0.038(2) 0.046(2) 0.012(2) 0.0081(19) -0.004(2)
N2 0.016(2) 0.075(4) 0.022(2) 0.000(2) -0.0005(18) 0.005(3)
Cl2 0.0271(6) 0.0417(8) 0.0260(6) -0.0076(6) 0.0123(5) -0.0076(6)
Cu2 0.0194(3) 0.0262(3) 0.0160(3) 0.0026(2) 0.0016(2) -0.0024(3)
O3 0.068(3) 0.081(3) 0.079(3) -0.060(3) 0.049(2) -0.041(3)
N4 0.023(2) 0.018(2) 0.0167(18) 0.0031(16) 0.0037(16) -0.0073(18)
O4 0.029(2) 0.125(5) 0.060(3) -0.020(4) 0.001(2) -0.014(3)
N6 0.0092(18) 0.033(2) 0.028(2) 0.0046(19) 0.0113(15) 0.0017(18)
C6 0.022(2) 0.024(3) 0.017(2) 0.003(2) 0.0049(19) 0.004(2)
N3 0.022(2) 0.040(3) 0.0143(18) -0.0021(18) 0.0020(16) 0.001(2)
C3 0.034(3) 0.021(3) 0.027(2) 0.003(2) 0.013(2) 0.001(2)
C4 0.024(2) 0.022(3) 0.024(2) -0.004(2) 0.009(2) 0.002(2)
C11 0.031(4) 0.202(12) 0.036(4) -0.006(6) -0.006(3) 0.030(6)
C15 0.017(2) 0.038(3) 0.022(2) -0.004(2) 0.005(2) -0.005(2)
C14 0.038(3) 0.045(3) 0.018(2) 0.001(2) 0.008(2) -0.013(3)
C12 0.020(3) 0.165(10) 0.030(3) -0.003(5) -0.002(3) 0.005(5)
C13 0.024(3) 0.112(7) 0.021(3) 0.001(4) 0.001(2) 0.004(4)
C16 0.028(3) 0.063(4) 0.020(2) -0.008(3) 0.007(2) -0.001(3)
C19 0.024(3) 0.043(3) 0.025(3) 0.002(2) -0.002(2) -0.001(3)
C18 0.036(3) 0.039(3) 0.021(3) -0.008(2) 0.000(2) 0.000(3)
C22 0.029(3) 0.020(2) 0.020(2) 0.0072(19) 0.006(2) -0.006(2)
C17 0.022(3) 0.057(4) 0.022(3) -0.015(3) -0.002(2) 0.013(3)
C21 0.024(3) 0.032(3) 0.015(2) 0.004(2) 0.002(2) -0.001(2)
C20 0.016(2) 0.022(2) 0.025(2) 0.000(2) 0.0014(19) -0.004(2)
O1 0.0221(17) 0.0265(18) 0.0154(15) -0.0020(14) 0.0022(14) -0.0007(16)
N5 0.022(2) 0.025(2) 0.022(2) -0.0001(18) 0.0065(16) -0.0064(19)
O5 0.052(3) 0.048(3) 0.046(2) 0.012(2) 0.013(2) -0.001(2)
C5 0.023(2) 0.022(3) 0.019(2) -0.0017(19) 0.0070(19) -0.004(2)
C26 0.023(2) 0.033(3) 0.029(3) 0.000(2) 0.006(2) -0.004(2)
C27 0.017(2) 0.030(3) 0.017(2) -0.001(2) 0.0037(18) -0.002(2)
C28 0.025(2) 0.030(3) 0.021(2) 0.003(2) 0.0106(19) -0.001(2)
C29 0.031(3) 0.036(3) 0.029(3) 0.005(3) 0.003(2) -0.002(3)
C30 0.035(3) 0.028(3) 0.060(4) 0.011(3) 0.009(3) 0.012(3)
C31 0.021(3) 0.039(3) 0.046(3) 0.017(3) 0.003(2) 0.005(3)
C32 0.013(2) 0.040(3) 0.035(3) 0.003(3) 0.004(2) 0.001(2)
C25 0.028(3) 0.031(3) 0.037(3) -0.008(2) 0.006(2) 0.001(3)
C24 0.029(3) 0.028(3) 0.041(3) 0.010(3) 0.005(3) 0.008(3)
C23 0.024(3) 0.033(3) 0.026(3) 0.008(2) -0.002(2) -0.003(2)
O10 0.0176(17) 0.043(2) 0.0106(15) 0.0026(16) -0.0038(13) 0.0023(17)
C8 0.048(4) 0.053(4) 0.014(2) 0.006(3) -0.003(2) -0.006(3)
C7 0.029(3) 0.037(3) 0.018(2) 0.009(2) 0.002(2) 0.005(3)
C9 0.038(3) 0.064(4) 0.024(3) 0.001(3) 0.001(2) 0.013(3)
C10 0.058(4) 0.120(8) 0.033(3) 0.011(4) 0.014(3) 0.028(5)
Cl3A 0.0327(13) 0.088(2) 0.0229(11) -0.0053(13) 0.0047(10) 0.0173(15)
O6A 0.036(4) 0.130(9) 0.048(4) -0.024(5) 0.023(3) 0.021(5)
O7A 0.043(4) 0.055(5) 0.024(3) -0.008(3) -0.007(3) 0.004(4)
O8A 0.025(3) 0.069(5) 0.058(4) -0.030(4) 0.018(3) -0.001(4)
O9A 0.071(5) 0.082(7) 0.048(5) 0.016(5) 0.031(4) 0.007(6)
Cl3B 0.127(3) 0.076(3) 0.077(2) -0.053(2) 0.067(2) -0.076(3)

loop_
_atom_type_symbol
_atom_type_description
_atom_type_scat_dispersion_real
_atom_type_scat_dispersion_imag
_atom_type_scat_source
C C 0.0033 0.0016 'International Tables Vol C Tables 4.2.6.8 and 6.1.1.4'
H H 0.0000 0.0000 'International Tables Vol C Tables 4.2.6.8 and 6.1.1.4'
N N 0.0061 0.0033 'International Tables Vol C Tables 4.2.6.8 and 6.1.1.4'
Cl Cl 0.1484 0.1585 'International Tables Vol C Tables 4.2.6.8 and 6.1.1.4'
Cu Cu 0.3201 1.2651 'International Tables Vol C Tables 4.2.6.8 and 6.1.1.4'
O O 0.0106 0.0060 'International Tables Vol C Tables 4.2.6.8 and 6.1.1.4'

loop_
_geom_angle_atom_site_label_1
_geom_angle_atom_site_label_2
_geom_angle_atom_site_label_3
_geom_angle
O10 Cu1 O1 84.49(15)
O10 Cu1 N2 97.09(19)
O1 Cu1 N2 159.0(2)
O10 Cu1 N1 168.05(19)
O1 Cu1 N1 89.71(17)
N2 Cu1 N1 84.6(2)
O10 Cu1 N3 111.42(18)
O1 Cu1 N3 95.87(15)
N2 Cu1 N3 102.96(19)
N1 Cu1 N3 79.5(2)
O1 C1 C2 123.8(4)
O1 C1 C6 117.2(4)
C2 C1 C6 119.0(5)
C14 N1 C8 112.8(5)
C14 N1 C7 111.6(5)
C8 N1 C7 108.6(5)
C14 N1 Cu1 107.7(4)
C8 N1 Cu1 108.4(4)
C7 N1 Cu1 107.5(3)
C3 C2 C1 120.1(4)
C3 C2 C7 116.7(5)
C1 C2 C7 123.2(5)
C13 N2 C9 119.0(5)
C13 N2 Cu1 126.6(5)
C9 N2 Cu1 114.4(4)
O3 Cl2 O4 109.8(4)
O3 Cl2 O2 109.3(3)
O4 Cl2 O2 111.0(4)
O3 Cl2 O5 109.9(3)
O4 Cl2 O5 109.8(3)
O2 Cl2 O5 107.1(3)
O10 Cu2 N5 100.10(17)
O10 Cu2 N6 95.87(17)
N5 Cu2 N6 162.48(17)
O10 Cu2 N4 170.71(17)
N5 Cu2 N4 82.39(17)
N6 Cu2 N4 82.98(17)
O10 Cu2 O1 78.27(14)
N5 Cu2 O1 102.84(16)
N6 Cu2 O1 87.37(16)
N4 Cu2 O1 92.46(15)
C21 N4 C27 112.9(4)
C21 N4 C20 107.7(4)
C27 N4 C20 111.3(4)
C21 N4 Cu2 106.2(3)
C27 N4 Cu2 109.2(3)
C20 N4 Cu2 109.2(3)
C32 N6 C28 119.6(5)
C32 N6 Cu2 125.4(4)
C28 N6 Cu2 113.5(3)
C5 C6 C1 119.2(5)
C5 C6 C20 120.1(4)
C1 C6 C20 120.4(5)
C19 N3 C15 116.9(5)
C19 N3 Cu1 132.1(4)
C15 N3 Cu1 110.9(4)
C2 C3 C4 120.1(5)
C5 C4 C3 120.2(5)
C5 C4 Cl1 120.0(4)
C3 C4 Cl1 119.7(4)
C12 C11 C10 121.4(7)
C16 C15 N3 122.9(6)
C16 C15 C14 122.9(6)
N3 C15 C14 114.0(5)
N1 C14 C15 113.7(5)
C11 C12 C13 119.0(8)
N2 C13 C12 121.3(7)
C15 C16 C17 119.1(6)
N3 C19 C18 123.8(6)
C19 C18 C17 119.3(6)
N5 C22 C23 122.5(5)
N5 C22 C21 114.4(5)
C23 C22 C21 123.1(4)
C18 C17 C16 117.9(6)
N4 C21 C22 109.1(4)
N4 C20 C6 114.8(4)
C1 O1 Cu1 127.4(3)
C1 O1 Cu2 119.0(3)
Cu1 O1 Cu2 93.36(15)
C26 N5 C22 118.3(5)
C26 N5 Cu2 127.4(4)
C22 N5 Cu2 114.1(4)
C4 C5 C6 120.8(4)
N5 C26 C25 122.4(5)
N4 C27 C28 109.5(4)
N6 C28 C29 121.9(5)
N6 C28 C27 116.1(5)
C29 C28 C27 121.8(5)
C28 C29 C30 118.0(6)
C31 C30 C29 119.5(6)
C30 C31 C32 118.9(5)
N6 C32 C31 121.8(5)
C24 C25 C26 119.2(6)
C25 C24 C23 118.9(5)
C22 C23 C24 118.7(5)
Cu1 O10 Cu2 103.29(18)
N1 C8 C9 113.4(5)
C2 C7 N1 114.4(5)
N2 C9 C10 121.9(7)
N2 C9 C8 115.9(5)
C10 C9 C8 122.1(7)
C9 C10 C11 117.2(9)
O6A Cl3A O8A 114.1(6)
O6A Cl3A O7A 108.8(5)
O8A Cl3A O7A 110.5(5)
O6A Cl3A O9A 105.0(7)
O8A Cl3A O9A 108.9(6)
O7A Cl3A O9A 109.3(5)
O9B Cl3B O8B 116.9(13)
O9B Cl3B O6B 102.6(17)
O8B Cl3B O6B 91.3(18)
O9B Cl3B O7B 117.1(9)
O8B Cl3B O7B 114.3(15)
O6B Cl3B O7B 110.3(15)

loop_
_geom_bond_atom_site_label_1
_geom_bond_atom_site_label_2
_geom_bond_distance
Cu1 O10 1.932(4)
Cu1 O1 1.959(3)
Cu1 N2 1.998(4)
Cu1 N1 2.044(5)
Cu1 N3 2.205(5)
Cu1 Cu2 3.0299(12)
C1 O1 1.313(7)
C1 C2 1.405(7)
C1 C6 1.416(6)
N1 C14 1.454(8)
N1 C8 1.484(7)
N1 C7 1.523(8)
Cl1 C4 1.744(6)
C2 C3 1.390(8)
C2 C7 1.515(7)
O2 Cl2 1.440(5)
N2 C13 1.337(9)
N2 C9 1.347(9)
Cl2 O3 1.420(5)
Cl2 O4 1.424(5)
Cl2 O5 1.440(5)
Cu2 O10 1.932(3)
Cu2 N5 1.988(5)
Cu2 N6 2.026(5)
Cu2 N4 2.041(4)
Cu2 O1 2.200(4)
N4 C21 1.475(7)
N4 C27 1.477(7)
N4 C20 1.505(7)
N6 C32 1.322(7)
N6 C28 1.338(7)
C6 C5 1.394(7)
C6 C20 1.518(7)
N3 C19 1.336(8)
N3 C15 1.364(7)
C3 C4 1.388(7)
C4 C5 1.382(8)
C11 C12 1.336(14)
C11 C10 1.377(14)
C15 C16 1.358(9)
C15 C14 1.496(9)
C12 C13 1.366(9)
C16 C17 1.398(10)
C19 C18 1.354(9)
C18 C17 1.390(9)
C22 N5 1.360(6)
C22 C23 1.379(8)
C22 C21 1.510(8)
N5 C26 1.331(8)
C26 C25 1.386(8)
C27 C28 1.518(7)
C28 C29 1.390(9)
C29 C30 1.392(8)
C30 C31 1.365(9)
C31 C32 1.399(9)
C25 C24 1.386(8)
C24 C23 1.387(9)
C8 C9 1.507(10)
C9 C10 1.365(10)
Cl3A O6A 1.357(10)
Cl3A O8A 1.404(8)
Cl3A O7A 1.430(7)
Cl3A O9A 1.495(11)
O6B Cl3B 1.286(15)
Cl3B O9B 1.194(10)
Cl3B O8B 1.280(15)
Cl3B O7B 1.304(12)
